data_4510006
loop_
_publ_author_name
'Han, Song-De'
'Zhao, Jiong-Peng'
'Chen, Yong-Qiang'
'Liu, Sui-Jun'
'Miao, Xiao-Hong'
'Hu, Tong-Liang'
'Bu, Xian-He'

_publ_section_title
;
 A Spin-Canted Polynuclear Manganese Complex Comprised of Alternating
 Linkage of Cyclic Tetra-and Mononuclear Fragments
;
_journal_issue 1
_journal_name_full 'Crystal Growth &amp; Design'
_journal_page_first 2
_journal_paper_doi 10.1021/cg401335n
_journal_volume 14
_journal_year 2014
_chemical_formula_moiety 'C48 H41 Cl5 MN3 N24 O4'
_chemical_formula_sum 'C48 H41 Cl5 M N27 O4'
_chemical_formula_weight 1524.89
_chemical_name_systematic
; 
 ? 
;
_space_group_IT_number 122
_symmetry_cell_setting tetragonal
_symmetry_space_group_name_Hall 'I -4 2bw'
_symmetry_space_group_name_H-M 'I -4 2 d'
_atom_sites_solution_hydrogens geom
_atom_sites_solution_primary direct
_atom_sites_solution_secondary difmap
_audit_creation_method SHELXL-97
_cell_angle_alpha 90.00
_cell_angle_beta 90.00
_cell_angle_gamma 90.00
_cell_formula_units_Z 4
_cell_length_a 21.312(10)
_cell_length_b 21.312(10)
_cell_length_c 16.548(3)
_cell_measurement_temperature 113(2)
_cell_volume 7516(5)
_computing_structure_refinement 'SHELXL-97 (Sheldrick, 1997)'
_computing_structure_solution 'SHELXS-97 (Sheldrick, 1990)'
_diffrn_ambient_temperature 113(2)
_diffrn_detector_area_resol_mean 28.5714
_diffrn_measured_fraction_theta_full 0.997
_diffrn_measured_fraction_theta_max 0.997
_diffrn_measurement_device
;
Saturn70 (4x4 bin mode)
;
_diffrn_measurement_method dtprofit.ref
_diffrn_radiation_monochromator Confocal
_diffrn_radiation_source 'Rotating Anode'
_diffrn_radiation_type 'Mo K\a'
_diffrn_radiation_wavelength 0.71073
_diffrn_reflns_av_R_equivalents 0.1744
_diffrn_reflns_av_sigmaI/netI 0.1053
_diffrn_reflns_limit_h_max 25
_diffrn_reflns_limit_h_min -27
_diffrn_reflns_limit_k_max 27
_diffrn_reflns_limit_k_min -27
_diffrn_reflns_limit_l_max 21
_diffrn_reflns_limit_l_min -16
_diffrn_reflns_number 36789
_diffrn_reflns_theta_full 27.81
_diffrn_reflns_theta_max 27.81
_diffrn_reflns_theta_min 2.47
_exptl_absorpt_coefficient_mu 1.207
_exptl_absorpt_correction_T_max 0.865
_exptl_absorpt_correction_T_min 0.805
_exptl_absorpt_correction_type multi-scan
_exptl_crystal_colour colorless
_exptl_crystal_density_diffrn 1.340
_exptl_crystal_density_method 'not measured'
_exptl_crystal_description block
_exptl_crystal_F_000 3052
_exptl_crystal_size_max 0.20
_exptl_crystal_size_mid 0.15
_exptl_crystal_size_min 0.12
_refine_diff_density_max 1.248
_refine_diff_density_min -0.827
_refine_diff_density_rms 0.169
_refine_ls_abs_structure_details 'Flack H D (1983), Acta Cryst. A39, 876-881'
_refine_ls_abs_structure_Flack 0.47(5)
_refine_ls_extinction_method none
_refine_ls_goodness_of_fit_ref 1.080
_refine_ls_hydrogen_treatment mixed
_refine_ls_matrix_type full
_refine_ls_number_parameters 192
_refine_ls_number_reflns 4451
_refine_ls_number_restraints 0
_refine_ls_restrained_S_all 1.080
_refine_ls_R_factor_all 0.0945
_refine_ls_R_factor_gt 0.0843
_refine_ls_shift/su_max 0.003
_refine_ls_shift/su_mean 0.000
_refine_ls_structure_factor_coef Fsqd
_refine_ls_weighting_details 'calc w=1/[\s^2^(Fo^2^)+(0.1123P)^2^+0.0000P] where P=(Fo^2^+2Fc^2^)/3'
_refine_ls_weighting_scheme calc
_refine_ls_wR_factor_gt 0.2123
_refine_ls_wR_factor_ref 0.2198
_reflns_number_gt 3863
_reflns_number_total 4451
_reflns_threshold_expression >2sigma(I)
_cod_data_source_file cg401335n_si_002.cif
_cod_data_source_block 1
_cod_depositor_comments
;
The following automatic conversions were performed:

'_symmetry_cell_setting' value 'Tetragonal' changed to 'tetragonal'
according to
/usr/data/users/saulius/automatic-downloads/current/ACS/lib/dictionaries/cif_core.dic
dictionary named 'cif_core.dic' version 2.4.2 from
2011-04-26.

'_exptl_absorpt_correction_type' value 'Multi-scan'
changed to 'multi-scan' according to
/usr/data/users/saulius/automatic-downloads/current/ACS/lib/dictionaries/cif_core.dic
dictionary named 'cif_core.dic' version 2.4.2 from 2011-04-26.

Automatic conversion script
Id: cif_fix_values 2281 2013-09-26 08:29:07Z andrius 
;
_cod_original_formula_sum 'C48 H41 Cl5 MN3 N24 O4'
_cod_database_code 4510006

loop_
_symmetry_equiv_pos_as_xyz
'x, y, z'
'y, -x, -z'
'-x, -y, z'
'-y, x, -z'
'x, -y+1/2, -z+1/4'
'-y+1/2, -x, z+3/4'
'-x, y+1/2, -z+1/4'
'y+1/2, x, z+3/4'
'x+1/2, y+1/2, z+1/2'
'y+1/2, -x+1/2, -z+1/2'
'-x+1/2, -y+1/2, z+1/2'
'-y+1/2, x+1/2, -z+1/2'
'x+1/2, -y+1, -z+3/4'
'-y+1, -x+1/2, z+5/4'
'-x+1/2, y+1, -z+3/4'
'y+1, x+1/2, z+5/4'

loop_
_atom_site_label
_atom_site_type_symbol
_atom_site_fract_x
_atom_site_fract_y
_atom_site_fract_z
_atom_site_U_iso_or_equiv
_atom_site_adp_type
_atom_site_occupancy
_atom_site_symmetry_multiplicity
_atom_site_calc_flag
_atom_site_refinement_flags
Mn1 Mn 0.00928(4) 0.12472(4) -0.02059(5) 0.0250(2) Uani 1 1 d .
Mn2 Mn 0.01895(7) 0.2500 0.1250 0.0324(4) Uani 1 2 d S
Cl1 Cl 0.0000 0.0000 0.0000 0.0266(6) Uani 1 4 d S
Cl2 Cl 0.02228(8) 0.24001(7) -0.02737(10) 0.0349(4) Uani 1 1 d .
N6 N -0.0769(3) 0.1250(3) -0.0977(3) 0.0306(12) Uani 1 1 d .
N4 N 0.0810(2) 0.1208(3) 0.0834(3) 0.0285(12) Uani 1 1 d .
N5 N 0.0903(3) 0.1728(3) 0.1281(4) 0.0359(13) Uani 1 1 d .
N3 N 0.0898(3) 0.1082(3) -0.1001(3) 0.0308(12) Uani 1 1 d .
N1 N -0.0592(3) 0.1283(3) 0.0844(3) 0.0281(11) Uani 1 1 d .
N2 N -0.0582(3) 0.1783(3) 0.1325(4) 0.0315(13) Uani 1 1 d .
C10 C 0.1966(5) 0.1857(5) -0.2847(7) 0.065(3) Uani 1 1 d .
H10 H 0.2224 0.2017 -0.3251 0.078 Uiso 1 1 calc R
C9 C 0.1404(5) 0.2177(5) -0.2635(7) 0.069(3) Uani 1 1 d .
H9 H 0.1304 0.2547 -0.2903 0.083 Uiso 1 1 calc R
C11 C 0.2132(4) 0.1305(4) -0.2452(5) 0.050(2) Uani 1 1 d .
H11 H 0.2493 0.1085 -0.2593 0.060 Uiso 1 1 calc R
C2 C 0.1716(4) 0.2009(5) 0.2305(6) 0.053(2) Uani 1 1 d .
H2 H 0.1555 0.2400 0.2440 0.063 Uiso 1 1 calc R
C7 C 0.1174(4) 0.1405(4) -0.1632(5) 0.0387(17) Uani 1 1 d .
C3 C 0.2262(4) 0.1787(6) 0.2653(6) 0.068(3) Uani 1 1 d .
H3 H 0.2487 0.2043 0.3004 0.082 Uiso 1 1 calc R
C4 C 0.2484(4) 0.1171(5) 0.2481(6) 0.058(2) Uani 1 1 d .
H4 H 0.2839 0.1025 0.2749 0.070 Uiso 1 1 calc R
C8 C 0.0997(5) 0.1955(4) -0.2039(6) 0.057(3) Uani 1 1 d .
H8 H 0.0625 0.2162 -0.1917 0.069 Uiso 1 1 calc R
C1 C 0.1415(3) 0.1620(4) 0.1742(5) 0.0358(16) Uani 1 1 d .
C12 C -0.1091(3) 0.1731(4) 0.1828(5) 0.0396(17) Uani 1 1 d .
C6 C -0.1027(4) 0.1641(4) -0.1546(4) 0.0374(17) Uani 1 1 d .
C5 C 0.2188(4) 0.0777(5) 0.1923(5) 0.049(2) Uani 1 1 d .
H5 H 0.2338 0.0377 0.1805 0.059 Uiso 1 1 calc R
O1W O 0.991(9) 0.949(3) 0.726(4) 1.17(10) Uiso 1 1 d .

loop_
_atom_site_aniso_label
_atom_site_aniso_U_11
_atom_site_aniso_U_22
_atom_site_aniso_U_33
_atom_site_aniso_U_23
_atom_site_aniso_U_13
_atom_site_aniso_U_12
Mn1 0.0222(5) 0.0226(5) 0.0301(5) -0.0045(4) 0.0009(4) -0.0005(3)
Mn2 0.0250(7) 0.0283(7) 0.0439(8) -0.0153(6) 0.000 0.000
Cl1 0.0230(8) 0.0230(8) 0.0336(14) 0.000 0.000 0.000
Cl2 0.0391(8) 0.0231(7) 0.0423(8) -0.0054(6) 0.0011(7) -0.0006(6)
N6 0.031(3) 0.025(3) 0.036(3) 0.001(2) 0.000(2) -0.005(2)
N4 0.019(2) 0.029(3) 0.037(3) -0.014(2) -0.002(2) 0.001(2)
N5 0.026(3) 0.036(3) 0.046(3) -0.018(3) -0.005(3) 0.003(2)
N3 0.029(3) 0.032(3) 0.031(3) 0.003(2) 0.004(2) 0.000(2)
N1 0.023(2) 0.029(3) 0.032(3) -0.012(2) 0.004(2) -0.009(2)
N2 0.029(3) 0.024(3) 0.041(3) -0.018(3) 0.004(2) -0.003(2)
C10 0.061(6) 0.054(5) 0.080(7) 0.037(5) 0.029(5) 0.011(4)
C9 0.073(7) 0.053(5) 0.081(7) 0.042(5) 0.040(6) 0.027(5)
C11 0.048(5) 0.043(4) 0.059(5) 0.009(4) 0.027(4) 0.010(4)
C2 0.040(4) 0.058(5) 0.060(5) -0.029(5) -0.009(4) 0.006(4)
C7 0.046(4) 0.027(3) 0.042(4) 0.007(3) 0.018(3) 0.006(3)
C3 0.038(4) 0.101(9) 0.066(6) -0.043(6) -0.022(4) 0.015(5)
C4 0.040(4) 0.080(7) 0.055(5) -0.011(5) -0.021(4) 0.010(5)
C8 0.056(5) 0.046(5) 0.069(6) 0.027(4) 0.023(5) 0.021(4)
C1 0.024(3) 0.043(4) 0.041(4) -0.013(3) -0.005(3) 0.005(3)
C12 0.029(3) 0.033(4) 0.057(5) -0.016(3) 0.011(3) -0.002(3)
C6 0.052(5) 0.030(3) 0.031(3) 0.005(3) -0.008(3) -0.002(3)
C5 0.041(4) 0.064(6) 0.042(4) -0.013(4) -0.006(4) 0.012(4)

loop_
_atom_type_symbol
_atom_type_description
_atom_type_scat_dispersion_real
_atom_type_scat_dispersion_imag
_atom_type_scat_source
C C 0.0033 0.0016 'International Tables Vol C Tables 4.2.6.8 and 6.1.1.4'
H H 0.0000 0.0000 'International Tables Vol C Tables 4.2.6.8 and 6.1.1.4'
Cl Cl 0.1484 0.1585 'International Tables Vol C Tables 4.2.6.8 and 6.1.1.4'
Mn Mn 0.3368 0.7283 'International Tables Vol C Tables 4.2.6.8 and 6.1.1.4'
N N 0.0061 0.0033 'International Tables Vol C Tables 4.2.6.8 and 6.1.1.4'
O O 0.0106 0.0060 'International Tables Vol C Tables 4.2.6.8 and 6.1.1.4'

loop_
_geom_angle_atom_site_label_1
_geom_angle_atom_site_label_2
_geom_angle_atom_site_label_3
_geom_angle
_geom_angle_site_symmetry_1
_geom_angle_site_symmetry_3
N3 Mn1 N6 107.5(2) . .
N3 Mn1 N1 165.5(2) . .
N6 Mn1 N1 84.8(2) . .
N3 Mn1 N4 85.6(2) . .
N6 Mn1 N4 166.3(2) . .
N1 Mn1 N4 81.7(2) . .
N3 Mn1 Cl2 92.59(16) . .
N6 Mn1 Cl2 93.63(16) . .
N1 Mn1 Cl2 94.21(15) . .
N4 Mn1 Cl2 89.76(16) . .
N3 Mn1 Cl1 88.53(16) . .
N6 Mn1 Cl1 90.84(15) . .
N1 Mn1 Cl1 83.61(15) . .
N4 Mn1 Cl1 85.30(15) . .
Cl2 Mn1 Cl1 174.83(5) . .
N5 Mn2 N5 94.5(3) 5 .
N5 Mn2 N2 175.3(2) 5 .
N5 Mn2 N2 89.8(2) . .
N5 Mn2 N2 89.8(2) 5 5
N5 Mn2 N2 175.3(2) . 5
N2 Mn2 N2 86.0(3) . 5
N5 Mn2 Cl2 91.15(19) 5 .
N5 Mn2 Cl2 86.66(19) . .
N2 Mn2 Cl2 91.03(17) . .
N2 Mn2 Cl2 91.32(17) 5 .
N5 Mn2 Cl2 86.66(19) 5 5
N5 Mn2 Cl2 91.15(19) . 5
N2 Mn2 Cl2 91.32(17) . 5
N2 Mn2 Cl2 91.03(17) 5 5
Cl2 Mn2 Cl2 176.78(10) . 5
Mn1 Cl1 Mn1 90.921(5) 4 3
Mn1 Cl1 Mn1 90.921(5) 4 .
Mn1 Cl1 Mn1 165.43(4) 3 .
Mn1 Cl1 Mn1 165.43(4) 4 2
Mn1 Cl1 Mn1 90.921(5) 3 2
Mn1 Cl1 Mn1 90.921(5) . 2
Mn1 Cl2 Mn2 92.02(6) . .
N4 N6 C6 105.4(6) 4 .
N4 N6 Mn1 117.9(4) 4 .
C6 N6 Mn1 136.3(5) . .
N6 N4 N5 111.8(5) 2 .
N6 N4 Mn1 128.3(4) 2 .
N5 N4 Mn1 118.6(5) . .
N4 N5 C1 106.9(6) . .
N4 N5 Mn2 119.4(4) . .
C1 N5 Mn2 133.2(5) . .
N1 N3 C7 105.7(6) 2 .
N1 N3 Mn1 119.0(4) 2 .
C7 N3 Mn1 135.0(5) . .
N2 N1 N3 112.5(5) . 4
N2 N1 Mn1 118.3(4) . .
N3 N1 Mn1 128.5(4) 4 .
N1 N2 C12 106.7(5) . .
N1 N2 Mn2 121.6(4) . .
C12 N2 Mn2 131.7(4) . .
C11 C10 C9 120.2(8) . .
C11 C10 H10 119.9 . .
C9 C10 H10 119.9 . .
C8 C9 C10 122.4(8) . .
C8 C9 H9 118.8 . .
C10 C9 H9 118.8 . .
C10 C11 C12 117.5(8) . 2
C10 C11 H11 121.2 . .
C12 C11 H11 121.2 2 .
C3 C2 C1 117.5(8) . .
C3 C2 H2 121.3 . .
C1 C2 H2 121.3 . .
N3 C7 C12 107.3(7) . 2
N3 C7 C8 131.6(7) . .
C12 C7 C8 121.1(7) 2 .
C2 C3 C4 120.8(8) . .
C2 C3 H3 119.6 . .
C4 C3 H3 119.6 . .
C5 C4 C3 122.4(8) . .
C5 C4 H4 118.8 . .
C3 C4 H4 118.8 . .
C9 C8 C7 117.0(8) . .
C9 C8 H8 121.5 . .
C7 C8 H8 121.5 . .
N5 C1 C6 107.5(6) . 2
N5 C1 C2 130.2(7) . .
C6 C1 C2 122.2(7) 2 .
N2 C12 C7 107.8(6) . 4
N2 C12 C11 130.6(7) . 4
C7 C12 C11 121.7(7) 4 4
N6 C6 C1 108.3(7) . 4
N6 C6 C5 130.2(8) . 4
C1 C6 C5 121.5(7) 4 4
C4 C5 C6 115.6(9) . 2
C4 C5 H5 122.2 . .
C6 C5 H5 122.2 2 .

loop_
_geom_bond_atom_site_label_1
_geom_bond_atom_site_label_2
_geom_bond_distance
_geom_bond_site_symmetry_2
Mn1 N3 2.191(6) .
Mn1 N6 2.237(6) .
Mn1 N1 2.270(5) .
Mn1 N4 2.303(5) .
Mn1 Cl2 2.475(2) .
Mn1 Cl1 2.6871(15) .
Mn2 N5 2.242(6) 5
Mn2 N5 2.242(6) .
Mn2 N2 2.248(6) .
Mn2 N2 2.248(6) 5
Mn2 Cl2 2.5313(17) .
Mn2 Cl2 2.5313(17) 5
Cl1 Mn1 2.6871(15) 4
Cl1 Mn1 2.6871(16) 3
Cl1 Mn1 2.6871(16) 2
N6 N4 1.346(8) 4
N6 C6 1.372(9) .
N4 N6 1.346(8) 2
N4 N5 1.347(8) .
N5 C1 1.350(9) .
N3 N1 1.353(8) 2
N3 C7 1.383(9) .
N1 N2 1.329(8) .
N1 N3 1.353(8) 4
N2 C12 1.372(9) .
C10 C11 1.391(12) .
C10 C9 1.421(13) .
C10 H10 0.9300 .
C9 C8 1.396(12) .
C9 H9 0.9300 .
C11 C12 1.416(10) 2
C11 H11 0.9300 .
C2 C3 1.380(12) .
C2 C1 1.402(11) .
C2 H2 0.9300 .
C7 C12 1.401(10) 2
C7 C8 1.403(11) .
C3 C4 1.425(15) .
C3 H3 0.9300 .
C4 C5 1.399(12) .
C4 H4 0.9300 .
C8 H8 0.9300 .
C1 C6 1.390(11) 2
C12 C7 1.401(10) 4
C12 C11 1.416(10) 4
C6 C1 1.390(11) 4
C6 C5 1.425(11) 4
C5 C6 1.425(11) 2
C5 H5 0.9300 .

loop_
_geom_torsion_atom_site_label_1
_geom_torsion_atom_site_label_2
_geom_torsion_atom_site_label_3
_geom_torsion_atom_site_label_4
_geom_torsion
_geom_torsion_site_symmetry_1
_geom_torsion_site_symmetry_4
N3 Mn1 Cl1 Mn1 -149.73(16) . 4
N6 Mn1 Cl1 Mn1 -42.21(15) . 4
N1 Mn1 Cl1 Mn1 42.44(15) . 4
N4 Mn1 Cl1 Mn1 124.60(14) . 4
Cl2 Mn1 Cl1 Mn1 107.7(7) . 4
N3 Mn1 Cl1 Mn1 -52.50(16) . 3
N6 Mn1 Cl1 Mn1 55.02(15) . 3
N1 Mn1 Cl1 Mn1 139.67(15) . 3
N4 Mn1 Cl1 Mn1 -138.17(14) . 3
Cl2 Mn1 Cl1 Mn1 -155.1(6) . 3
N3 Mn1 Cl1 Mn1 44.73(16) . 2
N6 Mn1 Cl1 Mn1 152.24(15) . 2
N1 Mn1 Cl1 Mn1 -123.10(15) . 2
N4 Mn1 Cl1 Mn1 -40.95(14) . 2
Cl2 Mn1 Cl1 Mn1 -57.8(6) . 2
N3 Mn1 Cl2 Mn2 -129.27(16) . .
N6 Mn1 Cl2 Mn2 122.97(16) . .
N1 Mn1 Cl2 Mn2 37.94(16) . .
N4 Mn1 Cl2 Mn2 -43.72(15) . .
Cl1 Mn1 Cl2 Mn2 -26.9(7) . .
N5 Mn2 Cl2 Mn1 143.68(17) 5 .
N5 Mn2 Cl2 Mn1 49.21(17) . .
N2 Mn2 Cl2 Mn1 -40.49(16) . .
N2 Mn2 Cl2 Mn1 -126.53(16) 5 .
Cl2 Mn2 Cl2 Mn1 96.49(5) 5 .
N3 Mn1 N6 N4 118.1(5) . 4
N1 Mn1 N6 N4 -54.1(5) . 4
N4 Mn1 N6 N4 -44.1(11) . 4
Cl2 Mn1 N6 N4 -148.0(5) . 4
Cl1 Mn1 N6 N4 29.4(5) . 4
N3 Mn1 N6 C6 -70.7(7) . .
N1 Mn1 N6 C6 117.1(7) . .
N4 Mn1 N6 C6 127.1(9) . .
Cl2 Mn1 N6 C6 23.1(7) . .
Cl1 Mn1 N6 C6 -159.4(7) . .
N3 Mn1 N4 N6 -49.9(6) . 2
N6 Mn1 N4 N6 113.1(11) . 2
N1 Mn1 N4 N6 123.2(6) . 2
Cl2 Mn1 N4 N6 -142.5(5) . 2
Cl1 Mn1 N4 N6 39.0(5) . 2
N3 Mn1 N4 N5 116.0(5) . .
N6 Mn1 N4 N5 -81.1(11) . .
N1 Mn1 N4 N5 -70.9(5) . .
Cl2 Mn1 N4 N5 23.4(5) . .
Cl1 Mn1 N4 N5 -155.1(5) . .
N6 N4 N5 C1 -1.1(8) 2 .
Mn1 N4 N5 C1 -169.2(5) . .
N6 N4 N5 Mn2 -174.3(4) 2 .
Mn1 N4 N5 Mn2 17.6(7) . .
N5 Mn2 N5 N4 -138.7(7) 5 .
N2 Mn2 N5 N4 43.2(6) . .
N2 Mn2 N5 N4 17(4) 5 .
Cl2 Mn2 N5 N4 -47.9(6) . .
Cl2 Mn2 N5 N4 134.5(6) 5 .
N5 Mn2 N5 C1 50.2(7) 5 .
N2 Mn2 N5 C1 -127.9(8) . .
N2 Mn2 N5 C1 -154(3) 5 .
Cl2 Mn2 N5 C1 141.1(8) . .
Cl2 Mn2 N5 C1 -36.6(8) 5 .
N6 Mn1 N3 N1 -123.7(5) . 2
N1 Mn1 N3 N1 23.6(11) . 2
N4 Mn1 N3 N1 52.1(5) . 2
Cl2 Mn1 N3 N1 141.6(5) . 2
Cl1 Mn1 N3 N1 -33.3(5) . 2
N6 Mn1 N3 C7 64.0(7) . .
N1 Mn1 N3 C7 -148.6(8) . .
N4 Mn1 N3 C7 -120.2(7) . .
Cl2 Mn1 N3 C7 -30.6(7) . .
Cl1 Mn1 N3 C7 154.4(7) . .
N3 Mn1 N1 N2 94.3(10) . .
N6 Mn1 N1 N2 -116.8(5) . .
N4 Mn1 N1 N2 65.6(5) . .
Cl2 Mn1 N1 N2 -23.5(5) . .
Cl1 Mn1 N1 N2 151.8(5) . .
N3 Mn1 N1 N3 -95.7(11) . 4
N6 Mn1 N1 N3 53.3(6) . 4
N4 Mn1 N1 N3 -124.3(6) . 4
Cl2 Mn1 N1 N3 146.5(6) . 4
Cl1 Mn1 N1 N3 -38.2(6) . 4
N3 N1 N2 C12 0.0(8) 4 .
Mn1 N1 N2 C12 171.5(5) . .
N3 N1 N2 Mn2 178.0(4) 4 .
Mn1 N1 N2 Mn2 -10.5(7) . .
N5 Mn2 N2 N1 156(3) 5 .
N5 Mn2 N2 N1 -48.7(5) . .
N2 Mn2 N2 N1 129.2(6) 5 .
Cl2 Mn2 N2 N1 37.9(5) . .
Cl2 Mn2 N2 N1 -139.9(5) 5 .
N5 Mn2 N2 C12 -27(4) 5 .
N5 Mn2 N2 C12 128.7(7) . .
N2 Mn2 N2 C12 -53.4(6) 5 .
Cl2 Mn2 N2 C12 -144.6(7) . .
Cl2 Mn2 N2 C12 37.6(7) 5 .
C11 C10 C9 C8 -1(2) . .
C9 C10 C11 C12 -1.6(17) . 2
N1 N3 C7 C12 -0.6(8) 2 2
Mn1 N3 C7 C12 172.4(6) . 2
N1 N3 C7 C8 -178.7(10) 2 .
Mn1 N3 C7 C8 -5.7(15) . .
C1 C2 C3 C4 -3.9(17) . .
C2 C3 C4 C5 3.9(18) . .
C10 C9 C8 C7 1.9(19) . .
N3 C7 C8 C9 176.9(10) . .
C12 C7 C8 C9 -0.9(16) 2 .
N4 N5 C1 C6 1.7(9) . 2
Mn2 N5 C1 C6 173.5(6) . 2
N4 N5 C1 C2 179.2(9) . .
Mn2 N5 C1 C2 -8.9(14) . .
C3 C2 C1 N5 -175.8(10) . .
C3 C2 C1 C6 1.5(15) . 2
N1 N2 C12 C7 0.4(9) . 4
Mn2 N2 C12 C7 -177.3(6) . 4
N1 N2 C12 C11 -179.8(9) . 4
Mn2 N2 C12 C11 2.5(14) . 4
N4 N6 C6 C1 -1.0(8) 4 4
Mn1 N6 C6 C1 -172.9(6) . 4
N4 N6 C6 C5 179.9(8) 4 4
Mn1 N6 C6 C5 7.9(14) . 4
C3 C4 C5 C6 -1.1(15) . 2
